data_9014897
loop_
_publ_author_name
'Bragg, W.'

_publ_section_title
;
 The structure of beryl, Be3Al2Si6O18
 _cod_database_code 1010541
;
_journal_name_full 'Proceedings of the Royal Society of London A'
_journal_page_first 691
_journal_page_last 714
_journal_paper_doi 10.1098/rspa.1926.0088
_journal_volume 111
_journal_year 1926
_chemical_formula_sum 'Al2 Be3 O24 Si12'
_chemical_name_mineral Beryl
_space_group_IT_number 192
_symmetry_space_group_name_Hall '-P 6 2c'
_symmetry_space_group_name_H-M 'P 6/m c c'
_cell_angle_alpha 90
_cell_angle_beta 90
_cell_angle_gamma 120
_cell_length_a 9.21
_cell_length_b 9.21
_cell_length_c 9.17
_cell_formula_units_Z 2
_cell_volume 673.627
_database_code_amcsd 0017446
_exptl_crystal_density_diffrn 3.954
_cod_duplicate_entry 1010541
_cod_original_formula_sum 'Al2 Be3 Si12 O24'
_cod_database_code 9014897

loop_
_space_group_symop_operation_xyz
x,y,z
-x,-x+y,1/2+z
x,x-y,1/2-z
-x+y,-x,-z
x-y,x,z
-y,-x,1/2+z
y,x,1/2-z
y,-x+y,-z
-y,x-y,z
x-y,-y,1/2+z
-x+y,y,1/2-z
x,y,-z
-x,-y,z
x,x-y,1/2+z
-x,-x+y,1/2-z
x-y,x,-z
-x+y,-x,z
y,x,1/2+z
-y,-x,1/2-z
-y,x-y,-z
y,-x+y,z
-x+y,y,1/2+z
x-y,-y,1/2-z
-x,-y,-z

loop_
_atom_site_label
_atom_site_fract_x
_atom_site_fract_y
_atom_site_fract_z
Al 0.66667 0.33333 0.00000
Be 0.50000 0.00000 0.00000
Si 0.39000 0.12000 0.25000
O1 0.48000 0.15000 0.10000
O2 0.30000 0.24000 0.25000

loop_
_cod_related_entry_id
_cod_related_entry_database
_cod_related_entry_code
1 AMCSD 0017446
